data_4083755
loop_
_publ_author_name
'Yonke, Brendan L.'
'Reeds, Jonathan P.'
'Fontaine, Philip P.'
'Zavalij, Peter Y.'
'Sita, Lawrence R.'

_publ_section_title
;
 Catalytic Production of Isocyanates via Orthogonal Atom and Group
 Transfers Employing a Shared Formal Group 6 M(II)/M(IV) Redox Cycle
;
_journal_name_full Organometallics
_journal_page_first 140626135101001
_journal_paper_doi 10.1021/om500532s
_journal_year 2014
_chemical_absolute_configuration ad
_chemical_formula_moiety 'C24 H41 N3 O2 W'
_chemical_formula_sum 'C24 H41 N3 O2 W'
_chemical_formula_weight 587.45
_chemical_name_common cmpd14
_chemical_name_systematic
;
cmpd14
;
_space_group_IT_number 1
_symmetry_cell_setting triclinic
_symmetry_space_group_name_Hall 'P 1'
_symmetry_space_group_name_H-M 'P 1'
_atom_sites_solution_hydrogens geom
_atom_sites_solution_primary direct
_atom_sites_solution_secondary difmap
_audit_creation_method 'SHELXL-97 & ZCIF'
_cell_angle_alpha 80.3400(10)
_cell_angle_beta 79.0430(10)
_cell_angle_gamma 71.1220(10)
_cell_formula_units_Z 2
_cell_length_a 8.7965(7)
_cell_length_b 9.5886(8)
_cell_length_c 15.9747(14)
_cell_measurement_reflns_used 6899
_cell_measurement_temperature 150(2)
_cell_measurement_theta_max 27.9
_cell_measurement_theta_min 2.3
_cell_volume 1243.46(18)
_computing_cell_refinement Apex2
_computing_data_collection 'Apex2 (Bruker, 2010)'
_computing_data_reduction Apex2
_computing_molecular_graphics 'XSHEL (Bruker, 2004)'
_computing_publication_material SHELXL-97
_computing_structure_refinement 'SHELXL-97 (Sheldrick, 2008)'
_computing_structure_solution 'SHELXS-97 (Sheldrick, 2008)'
_diffrn_ambient_temperature 150(2)
_diffrn_detector 'CCD area detector'
_diffrn_detector_area_resol_mean 8.333
_diffrn_detector_type 'Bruker Smart Apex II'
_diffrn_measured_fraction_theta_full 0.999
_diffrn_measured_fraction_theta_max 0.999
_diffrn_measurement_device_type 'three-circle diffractometer'
_diffrn_measurement_method '\f and \w scans'
_diffrn_measurement_specimen_support 'MiTeGen loop'
_diffrn_orient_matrix_type standard
_diffrn_orient_matrix_UB_11 0.1012397
_diffrn_orient_matrix_UB_12 0.0256104
_diffrn_orient_matrix_UB_13 0.0007360
_diffrn_orient_matrix_UB_21 -0.0636132
_diffrn_orient_matrix_UB_22 0.0806215
_diffrn_orient_matrix_UB_23 0.0366019
_diffrn_orient_matrix_UB_31 0.0212311
_diffrn_orient_matrix_UB_32 -0.0717899
_diffrn_orient_matrix_UB_33 0.0527186
_diffrn_radiation_monochromator graphite
_diffrn_radiation_source 'fine-focus sealed tube'
_diffrn_radiation_type MoK\a
_diffrn_radiation_wavelength 0.71073
_diffrn_reflns_av_R_equivalents 0.0122
_diffrn_reflns_av_sigmaI/netI 0.0263
_diffrn_reflns_limit_h_max 10
_diffrn_reflns_limit_h_min -10
_diffrn_reflns_limit_k_max 11
_diffrn_reflns_limit_k_min -11
_diffrn_reflns_limit_l_max 18
_diffrn_reflns_limit_l_min -18
_diffrn_reflns_number 10425
_diffrn_reflns_theta_full 25.00
_diffrn_reflns_theta_max 25.00
_diffrn_reflns_theta_min 2.26
_diffrn_standards_decay_% 0
_exptl_absorpt_coefficient_mu 4.668
_exptl_absorpt_correction_T_max 0.869
_exptl_absorpt_correction_T_min 0.464
_exptl_absorpt_correction_type multi-scan
_exptl_absorpt_process_details 'SADABS (Sheldrick, 2008)'
_exptl_crystal_colour orange
_exptl_crystal_density_diffrn 1.569
_exptl_crystal_density_method 'not measured'
_exptl_crystal_description prism
_exptl_crystal_F_000 592
_exptl_crystal_size_max 0.20
_exptl_crystal_size_mid 0.13
_exptl_crystal_size_min 0.03
_refine_diff_density_max 2.051
_refine_diff_density_min -5.313
_refine_diff_density_rms 0.161
_refine_ls_abs_structure_details '(Flack, 1983)'
_refine_ls_abs_structure_Flack 0.490(19)
_refine_ls_extinction_method none
_refine_ls_goodness_of_fit_ref 1.000
_refine_ls_hydrogen_treatment constr
_refine_ls_matrix_type full
_refine_ls_number_parameters 446
_refine_ls_number_reflns 8385
_refine_ls_number_restraints 283
_refine_ls_restrained_S_all 0.999
_refine_ls_R_factor_all 0.0610
_refine_ls_R_factor_gt 0.0464
_refine_ls_shift/su_max 0.001
_refine_ls_shift/su_mean 0.000
_refine_ls_structure_factor_coef Fsqd
_refine_ls_weighting_details 'w=1/[\s^2^(Fo^2^)+(0.01P)^2^+18.4P], P=(max(Fo^2^,0)+2Fc^2^)/3'
_refine_ls_weighting_scheme calc
_refine_ls_wR_factor_gt 0.0967
_refine_ls_wR_factor_ref 0.1088
_reflns_Friedel_coverage 0.914
_reflns_number_gt 7142
_reflns_number_total 8385
_reflns_threshold_expression >2sigma(I)
_cod_data_source_file om500532s_si_002.cif
_cod_data_source_block cmpd14
_cod_original_sg_symbol_H-M P1
_cod_database_code 4083755

loop_
_symmetry_equiv_pos_as_xyz
'x, y, z'

loop_
_atom_site_label
_atom_site_type_symbol
_atom_site_fract_x
_atom_site_fract_y
_atom_site_fract_z
_atom_site_U_iso_or_equiv
_atom_site_adp_type
_atom_site_occupancy
_atom_site_symmetry_multiplicity
_atom_site_calc_flag
_atom_site_refinement_flags
W1 W 0.54546(4) 0.29205(5) 0.57746(3) 0.05250(11) Uani 1 1 d D
C1A C 0.6387(14) 0.4804(13) 0.5295(9) 0.056(4) Uani 1 1 d DU
O1A O 0.6963(12) 0.5749(11) 0.5090(9) 0.078(3) Uani 1 1 d DU
O2A O 0.7878(10) 0.2355(13) 0.7048(6) 0.067(3) Uani 1 1 d DU
C2A C 0.6660(13) 0.2947(15) 0.6671(8) 0.052(3) Uani 1 1 d DU
N2A N 0.5292(12) 0.4178(16) 0.6756(9) 0.046(4) Uani 1 1 d DU
C3A C 0.4814(13) 0.5123(14) 0.7454(8) 0.043(4) Uani 1 1 d DU
C4A C 0.315(2) 0.622(2) 0.7373(12) 0.093(6) Uani 1 1 d DU
H4A1 H 0.2795 0.6115 0.6846 0.140 Uiso 1 1 calc R
H4A2 H 0.3197 0.7231 0.7350 0.140 Uiso 1 1 calc R
H4A3 H 0.2370 0.6020 0.7870 0.140 Uiso 1 1 calc R
C5A C 0.599(2) 0.598(2) 0.7355(13) 0.091(6) Uani 1 1 d DU
H5A1 H 0.7051 0.5305 0.7479 0.137 Uiso 1 1 calc R
H5A2 H 0.5598 0.6733 0.7756 0.137 Uiso 1 1 calc R
H5A3 H 0.6107 0.6466 0.6766 0.137 Uiso 1 1 calc R
C6A C 0.469(3) 0.422(2) 0.8307(9) 0.093(6) Uani 1 1 d DU
H6A1 H 0.3981 0.3614 0.8315 0.139 Uiso 1 1 calc R
H6A2 H 0.4242 0.4882 0.8758 0.139 Uiso 1 1 calc R
H6A3 H 0.5775 0.3574 0.8407 0.139 Uiso 1 1 calc R
C10A C 0.2289(15) 0.3590(14) 0.6279(10) 0.0326(12) Uani 1 1 d DU
C11A C 0.0602(17) 0.419(2) 0.6753(13) 0.0521(19) Uani 1 1 d DU
H11A H 0.0097 0.5198 0.6496 0.078 Uiso 1 1 calc RD
H11B H 0.0664 0.4207 0.7357 0.078 Uiso 1 1 calc R
H11C H -0.0051 0.3552 0.6715 0.078 Uiso 1 1 calc R
N11A N 0.3367(15) 0.2321(13) 0.6542(9) 0.0358(10) Uani 1 1 d DU
C12A C 0.290(2) 0.1371(16) 0.7318(9) 0.0543(17) Uani 1 1 d DU
H12A H 0.2179 0.2041 0.7745 0.065 Uiso 1 1 calc R
C13A C 0.437(3) 0.041(2) 0.7724(14) 0.083(3) Uani 1 1 d DU
H13A H 0.5214 -0.0084 0.7283 0.125 Uiso 1 1 calc R
H13B H 0.4061 -0.0332 0.8162 0.125 Uiso 1 1 calc R
H13C H 0.4789 0.1036 0.7992 0.125 Uiso 1 1 calc R
C14A C 0.196(3) 0.042(3) 0.7125(17) 0.077(3) Uani 1 1 d DU
H14A H 0.1042 0.1046 0.6835 0.116 Uiso 1 1 calc R
H14B H 0.1548 -0.0091 0.7663 0.116 Uiso 1 1 calc R
H14C H 0.2672 -0.0320 0.6752 0.116 Uiso 1 1 calc R
N12A N 0.3011(15) 0.4338(14) 0.5638(9) 0.0360(11) Uani 1 1 d DU
C15A C 0.212(2) 0.5895(14) 0.5343(10) 0.0543(18) Uani 1 1 d DU
H15A H 0.1497 0.6411 0.5853 0.065 Uiso 1 1 calc RD
C16A C 0.330(3) 0.671(3) 0.4866(17) 0.099(4) Uani 1 1 d DU
H16A H 0.4090 0.6659 0.5234 0.148 Uiso 1 1 calc R
H16B H 0.2698 0.7750 0.4710 0.148 Uiso 1 1 calc R
H16C H 0.3861 0.6249 0.4344 0.148 Uiso 1 1 calc R
C17A C 0.094(3) 0.592(2) 0.4750(16) 0.066(2) Uani 1 1 d DU
H17A H 0.1508 0.5250 0.4313 0.099 Uiso 1 1 calc R
H17B H 0.0524 0.6930 0.4471 0.099 Uiso 1 1 calc R
H17C H 0.0038 0.5594 0.5086 0.099 Uiso 1 1 calc R
C20A C 0.5489(16) 0.0985(14) 0.4929(11) 0.0390(17) Uani 1 1 d DU
C21A C 0.5584(17) 0.2310(16) 0.4397(11) 0.0403(16) Uani 1 1 d DU
C22A C 0.7006(12) 0.2629(13) 0.4493(8) 0.047(2) Uani 1 1 d DU
C23A C 0.7842(12) 0.1444(11) 0.5071(8) 0.052(2) Uani 1 1 d DU
C24A C 0.6891(12) 0.0448(12) 0.5343(9) 0.050(2) Uani 1 1 d DU
C25A C 0.4121(14) 0.0332(15) 0.5034(10) 0.077(4) Uani 1 1 d DU
H25A H 0.4066 0.0041 0.4483 0.115 Uiso 1 1 calc R
H25B H 0.3097 0.1071 0.5222 0.115 Uiso 1 1 calc R
H25C H 0.4306 -0.0541 0.5463 0.115 Uiso 1 1 calc R
C26A C 0.4447(17) 0.3150(15) 0.3761(9) 0.070(4) Uani 1 1 d DU
H26A H 0.4425 0.4192 0.3665 0.105 Uiso 1 1 calc R
H26B H 0.3352 0.3086 0.3988 0.105 Uiso 1 1 calc R
H26C H 0.4823 0.2717 0.3217 0.105 Uiso 1 1 calc R
C27A C 0.7684(15) 0.3799(13) 0.3971(7) 0.060(3) Uani 1 1 d DU
H27A H 0.6878 0.4477 0.3626 0.090 Uiso 1 1 calc R
H27B H 0.8669 0.3331 0.3592 0.090 Uiso 1 1 calc R
H27C H 0.7949 0.4357 0.4355 0.090 Uiso 1 1 calc R
C28A C 0.9576(11) 0.1157(16) 0.5190(9) 0.067(3) Uani 1 1 d DU
H28A H 0.9891 0.0284 0.5611 0.100 Uiso 1 1 calc R
H28B H 0.9684 0.2021 0.5397 0.100 Uiso 1 1 calc R
H28C H 1.0282 0.0977 0.4641 0.100 Uiso 1 1 calc R
C29A C 0.7471(17) -0.1081(11) 0.5816(9) 0.077(3) Uani 1 1 d DU
H29A H 0.6535 -0.1369 0.6142 0.115 Uiso 1 1 calc R
H29B H 0.8195 -0.1076 0.6211 0.115 Uiso 1 1 calc R
H29C H 0.8059 -0.1792 0.5403 0.115 Uiso 1 1 calc R
W2 W 0.78656(4) 0.92715(5) 0.11833(3) 0.05250(11) Uani 1 1 d D
C1B C 0.6229(12) 1.0560(14) 0.0277(6) 0.041(3) Uani 1 1 d DU
O1B O 0.5373(10) 1.1134(13) -0.0219(6) 0.067(3) Uani 1 1 d DU
O2B O 0.6080(11) 0.6916(12) 0.1216(6) 0.057(3) Uani 1 1 d DU
C2B C 0.6976(12) 0.7729(13) 0.0965(6) 0.036(2) Uani 1 1 d DU
N2B N 0.8011(12) 0.8019(17) 0.0236(8) 0.049(4) Uani 1 1 d DU
C3B C 0.8505(14) 0.7211(15) -0.0523(7) 0.046(4) Uani 1 1 d DU
C4B C 0.961(3) 0.566(2) -0.0304(15) 0.127(8) Uani 1 1 d DU
H4B1 H 1.0591 0.5727 -0.0126 0.191 Uiso 1 1 calc R
H4B2 H 0.9917 0.5122 -0.0809 0.191 Uiso 1 1 calc R
H4B3 H 0.9043 0.5136 0.0165 0.191 Uiso 1 1 calc R
C5B C 0.703(2) 0.712(3) -0.0809(15) 0.128(8) Uani 1 1 d DU
H5B1 H 0.6452 0.6594 -0.0348 0.192 Uiso 1 1 calc R
H5B2 H 0.7349 0.6593 -0.1319 0.192 Uiso 1 1 calc R
H5B3 H 0.6320 0.8129 -0.0950 0.192 Uiso 1 1 calc R
C6B C 0.951(3) 0.797(2) -0.1190(12) 0.101(7) Uani 1 1 d DU
H6B1 H 0.8867 0.9003 -0.1333 0.152 Uiso 1 1 calc R
H6B2 H 0.9831 0.7457 -0.1706 0.152 Uiso 1 1 calc R
H6B3 H 1.0478 0.7950 -0.0967 0.152 Uiso 1 1 calc R
C10B C 1.0972(15) 0.8580(14) 0.0663(10) 0.0326(12) Uani 1 1 d D
C11B C 1.2711(17) 0.804(2) 0.0256(13) 0.0521(19) Uani 1 1 d D
H11D H 1.3422 0.8064 0.0655 0.078 Uiso 1 1 calc R
H11E H 1.2888 0.8692 -0.0273 0.078 Uiso 1 1 calc R
H11F H 1.2958 0.7027 0.0121 0.078 Uiso 1 1 calc R
N11B N 0.9895(15) 0.9872(13) 0.0434(9) 0.0358(10) Uani 1 1 d D
C12B C 1.030(2) 1.0802(16) -0.0364(9) 0.0543(17) Uani 1 1 d D
H12B H 1.0899 1.0133 -0.0814 0.065 Uiso 1 1 calc R
C13B C 0.878(3) 1.186(2) -0.0681(14) 0.083(3) Uani 1 1 d D
H13D H 0.8042 1.1299 -0.0720 0.125 Uiso 1 1 calc R
H13E H 0.9064 1.2354 -0.1249 0.125 Uiso 1 1 calc R
H13F H 0.8243 1.2598 -0.0280 0.125 Uiso 1 1 calc R
C14B C 1.140(3) 1.166(3) -0.0225(17) 0.077(3) Uani 1 1 d D
H14D H 1.0880 1.2253 0.0252 0.116 Uiso 1 1 calc R
H14E H 1.1592 1.2314 -0.0748 0.116 Uiso 1 1 calc R
H14F H 1.2440 1.0959 -0.0090 0.116 Uiso 1 1 calc R
N12B N 1.0325(15) 0.7867(14) 0.1352(9) 0.0360(11) Uani 1 1 d D
C15B C 1.120(2) 0.6339(14) 0.1693(10) 0.0543(18) Uani 1 1 d D
H15B H 1.1763 0.5785 0.1188 0.065 Uiso 1 1 calc R
C16B C 1.007(3) 0.552(2) 0.2217(16) 0.099(4) Uani 1 1 d D
H16D H 0.9415 0.6086 0.2688 0.148 Uiso 1 1 calc RD
H16E H 1.0705 0.4541 0.2452 0.148 Uiso 1 1 calc R
H16F H 0.9349 0.5408 0.1851 0.148 Uiso 1 1 calc R
C17B C 1.249(3) 0.629(2) 0.2213(16) 0.066(2) Uani 1 1 d D
H17D H 1.3184 0.6875 0.1886 0.099 Uiso 1 1 calc R
H17E H 1.3155 0.5260 0.2335 0.099 Uiso 1 1 calc R
H17F H 1.1972 0.6704 0.2754 0.099 Uiso 1 1 calc R
C20B C 0.7463(16) 1.1284(15) 0.1917(11) 0.0390(17) Uani 1 1 d D
C21B C 0.8020(17) 1.0058(15) 0.2533(11) 0.0403(16) Uani 1 1 d D
C22B C 0.6890(13) 0.9239(14) 0.2727(8) 0.047(2) Uani 1 1 d D
C23B C 0.5633(12) 0.9962(13) 0.2231(7) 0.052(2) Uani 1 1 d D
C24B C 0.6005(13) 1.1207(12) 0.1697(9) 0.050(2) Uani 1 1 d D
C25B C 0.8183(16) 1.2532(13) 0.1635(10) 0.077(4) Uani 1 1 d D
H25D H 0.8595 1.2550 0.1020 0.115 Uiso 1 1 calc R
H25E H 0.9077 1.2390 0.1956 0.115 Uiso 1 1 calc R
H25F H 0.7348 1.3474 0.1745 0.115 Uiso 1 1 calc R
C26B C 0.9503(15) 0.9741(15) 0.2953(9) 0.070(4) Uani 1 1 d D
H26D H 0.9442 1.0609 0.3220 0.105 Uiso 1 1 calc R
H26E H 1.0474 0.9520 0.2520 0.105 Uiso 1 1 calc R
H26F H 0.9563 0.8886 0.3392 0.105 Uiso 1 1 calc R
C27B C 0.6913(16) 0.8028(13) 0.3465(7) 0.060(3) Uani 1 1 d D
H27D H 0.6354 0.8471 0.3993 0.090 Uiso 1 1 calc R
H27E H 0.8040 0.7468 0.3534 0.090 Uiso 1 1 calc RD
H27F H 0.6359 0.7359 0.3348 0.090 Uiso 1 1 calc R
C28B C 0.4018(12) 0.9676(15) 0.2336(9) 0.067(3) Uani 1 1 d D
H28D H 0.4176 0.8605 0.2449 0.100 Uiso 1 1 calc R
H28E H 0.3530 1.0069 0.1809 0.100 Uiso 1 1 calc R
H28F H 0.3296 1.0167 0.2818 0.100 Uiso 1 1 calc R
C29B C 0.4897(15) 1.2343(13) 0.1146(9) 0.077(3) Uani 1 1 d D
H29D H 0.3833 1.2728 0.1488 0.115 Uiso 1 1 calc R
H29E H 0.4773 1.1889 0.0668 0.115 Uiso 1 1 calc R
H29F H 0.5357 1.3159 0.0921 0.115 Uiso 1 1 calc R

loop_
_atom_site_aniso_label
_atom_site_aniso_U_11
_atom_site_aniso_U_22
_atom_site_aniso_U_33
_atom_site_aniso_U_23
_atom_site_aniso_U_13
_atom_site_aniso_U_12
W1 0.02313(13) 0.0918(2) 0.05468(17) -0.04808(15) 0.00840(10) -0.02204(12)
C1A 0.032(6) 0.064(8) 0.079(10) -0.035(7) 0.001(6) -0.016(6)
O1A 0.053(6) 0.063(6) 0.140(10) -0.045(7) 0.004(6) -0.040(5)
O2A 0.041(5) 0.097(8) 0.066(6) -0.027(6) -0.019(4) -0.010(5)
C2A 0.036(6) 0.077(9) 0.054(7) -0.018(7) -0.007(5) -0.027(6)
N2A 0.030(8) 0.059(9) 0.059(8) -0.033(7) 0.011(6) -0.026(7)
C3A 0.033(8) 0.066(10) 0.034(8) -0.019(6) 0.005(7) -0.018(6)
C4A 0.077(8) 0.108(13) 0.065(10) -0.047(9) -0.014(8) 0.033(8)
C5A 0.100(10) 0.078(10) 0.114(13) -0.065(9) 0.032(9) -0.051(9)
C6A 0.112(13) 0.086(11) 0.053(7) -0.001(7) 0.011(9) -0.009(9)
C10A 0.025(3) 0.042(3) 0.032(3) -0.009(2) -0.002(2) -0.012(2)
C11A 0.027(3) 0.074(5) 0.047(4) -0.008(4) 0.004(3) -0.008(3)
N11A 0.029(2) 0.043(3) 0.036(3) -0.002(2) -0.0065(19) -0.013(2)
C12A 0.068(5) 0.053(4) 0.037(3) -0.003(3) -0.003(3) -0.017(3)
C13A 0.118(8) 0.060(5) 0.049(6) -0.009(4) -0.030(5) 0.016(5)
C14A 0.099(6) 0.070(6) 0.068(6) 0.001(5) 0.016(5) -0.051(5)
N12A 0.031(2) 0.047(3) 0.034(3) -0.002(2) -0.0053(19) -0.018(2)
C15A 0.078(5) 0.040(3) 0.044(4) -0.005(3) -0.011(3) -0.017(3)
C16A 0.179(10) 0.088(7) 0.065(8) 0.026(6) -0.040(7) -0.095(8)
C17A 0.056(5) 0.070(5) 0.053(4) 0.005(4) -0.020(4) 0.009(4)
C20A 0.039(5) 0.046(4) 0.038(5) -0.020(3) 0.010(3) -0.021(4)
C21A 0.039(5) 0.047(4) 0.033(3) -0.020(3) -0.008(3) -0.003(3)
C22A 0.053(7) 0.058(6) 0.042(7) -0.026(4) 0.014(4) -0.031(5)
C23A 0.030(4) 0.086(8) 0.044(8) -0.036(4) 0.012(4) -0.017(5)
C24A 0.044(5) 0.052(7) 0.041(5) -0.016(5) -0.010(5) 0.013(4)
C25A 0.067(7) 0.072(8) 0.105(10) -0.056(8) 0.032(7) -0.043(7)
C26A 0.079(9) 0.070(8) 0.058(7) -0.030(6) -0.036(7) 0.008(6)
C27A 0.075(7) 0.073(6) 0.038(5) -0.016(4) 0.016(4) -0.039(6)
C28A 0.035(4) 0.098(9) 0.069(7) -0.042(6) 0.002(4) -0.012(5)
C29A 0.086(9) 0.048(6) 0.075(7) -0.019(5) -0.002(6) 0.010(5)
W2 0.02313(13) 0.0918(2) 0.05468(17) -0.04808(15) 0.00840(10) -0.02204(12)
C1B 0.022(5) 0.068(8) 0.030(6) -0.018(5) -0.003(4) -0.004(5)
O1B 0.038(5) 0.103(8) 0.049(5) -0.013(6) -0.009(4) -0.003(5)
O2B 0.054(5) 0.099(7) 0.039(5) -0.020(5) -0.001(4) -0.049(5)
C2B 0.030(5) 0.064(7) 0.024(5) -0.011(5) -0.002(4) -0.025(5)
N2B 0.028(8) 0.069(10) 0.046(7) -0.025(7) -0.015(6) 0.003(7)
C3B 0.043(9) 0.061(9) 0.041(9) -0.023(7) -0.006(7) -0.016(7)
C4B 0.143(15) 0.078(9) 0.116(15) -0.031(9) 0.016(12) 0.017(10)
C5B 0.093(10) 0.201(18) 0.129(15) -0.095(13) -0.015(9) -0.059(11)
C6B 0.118(13) 0.109(12) 0.075(10) -0.036(9) 0.036(10) -0.048(11)
C10B 0.025(3) 0.042(3) 0.032(3) -0.009(2) -0.002(2) -0.012(2)
C11B 0.027(3) 0.074(5) 0.047(4) -0.008(4) 0.004(3) -0.008(3)
N11B 0.029(2) 0.043(3) 0.036(3) -0.002(2) -0.0065(19) -0.013(2)
C12B 0.068(5) 0.053(4) 0.037(3) -0.003(3) -0.003(3) -0.017(3)
C13B 0.118(8) 0.060(5) 0.049(6) -0.009(4) -0.030(5) 0.016(5)
C14B 0.099(6) 0.070(6) 0.068(6) 0.001(5) 0.016(5) -0.051(5)
N12B 0.031(2) 0.047(3) 0.034(3) -0.002(2) -0.0053(19) -0.018(2)
C15B 0.078(5) 0.040(3) 0.044(4) -0.005(3) -0.011(3) -0.017(3)
C16B 0.179(10) 0.088(7) 0.065(8) 0.026(6) -0.040(7) -0.095(8)
C17B 0.056(5) 0.070(5) 0.053(4) 0.005(4) -0.020(4) 0.009(4)
C20B 0.039(5) 0.046(4) 0.038(5) -0.020(3) 0.010(3) -0.021(4)
C21B 0.039(5) 0.047(4) 0.033(3) -0.020(3) -0.008(3) -0.003(3)
C22B 0.053(7) 0.058(6) 0.042(7) -0.026(4) 0.014(4) -0.031(5)
C23B 0.030(4) 0.086(8) 0.044(8) -0.036(4) 0.012(4) -0.017(5)
C24B 0.044(5) 0.052(7) 0.041(5) -0.016(5) -0.010(5) 0.013(4)
C25B 0.067(7) 0.072(8) 0.105(10) -0.056(8) 0.032(7) -0.043(7)
C26B 0.079(9) 0.070(8) 0.058(7) -0.030(6) -0.036(7) 0.008(6)
C27B 0.075(7) 0.073(6) 0.038(5) -0.016(4) 0.016(4) -0.039(6)
C28B 0.035(4) 0.098(9) 0.069(7) -0.042(6) 0.002(4) -0.012(5)
C29B 0.086(9) 0.048(6) 0.075(7) -0.019(5) -0.002(6) 0.010(5)

loop_
_atom_type_symbol
_atom_type_description
_atom_type_scat_dispersion_real
_atom_type_scat_dispersion_imag
_atom_type_scat_source
C C 0.0033 0.0016 'International Tables Vol C Tables 4.2.6.8 and 6.1.1.4'
H H 0.0000 0.0000 'International Tables Vol C Tables 4.2.6.8 and 6.1.1.4'
N N 0.0061 0.0033 'International Tables Vol C Tables 4.2.6.8 and 6.1.1.4'
O O 0.0106 0.0060 'International Tables Vol C Tables 4.2.6.8 and 6.1.1.4'
W W -0.8490 6.8722 'International Tables Vol C Tables 4.2.6.8 and 6.1.1.4'

loop_
_geom_angle_atom_site_label_1
_geom_angle_atom_site_label_2
_geom_angle_atom_site_label_3
_geom_angle
C2A W1 N2A 40.1(5)
C2A W1 N12A 124.9(6)
N2A W1 N12A 85.2(6)
C2A W1 C1A 77.2(6)
N2A W1 C1A 68.4(6)
N12A W1 C1A 90.0(5)
C2A W1 N11A 100.9(5)
N2A W1 N11A 86.0(5)
N12A W1 N11A 60.1(3)
C1A W1 N11A 142.7(5)
C2A W1 C22A 112.9(4)
N2A W1 C22A 133.5(4)
N12A W1 C22A 111.1(4)
C1A W1 C22A 68.4(4)
N11A W1 C22A 140.2(5)
C2A W1 C23A 88.6(4)
N2A W1 C23A 125.6(4)
N12A W1 C23A 144.9(5)
C1A W1 C23A 87.3(4)
N11A W1 C23A 130.0(4)
C22A W1 C23A 36.5(3)
C2A W1 C21A 146.7(5)
N2A W1 C21A 160.1(5)
N12A W1 C21A 86.5(6)
C1A W1 C21A 93.6(4)
N11A W1 C21A 105.3(5)
C22A W1 C21A 36.0(3)
C23A W1 C21A 58.8(4)
C2A W1 C24A 100.7(4)
N2A W1 C24A 139.5(5)
N12A W1 C24A 130.3(5)
C1A W1 C24A 121.7(4)
N11A W1 C24A 95.5(4)
C22A W1 C24A 59.0(4)
C23A W1 C24A 34.8(2)
C21A W1 C24A 57.0(4)
C2A W1 C20A 133.6(4)
N2A W1 C20A 165.3(5)
N12A W1 C20A 97.3(5)
C1A W1 C20A 125.9(5)
N11A W1 C20A 82.7(6)
C22A W1 C20A 59.0(4)
C23A W1 C20A 57.6(4)
C21A W1 C20A 34.3(3)
C24A W1 C20A 33.6(2)
O1A C1A W1 174.5(13)
O2A C2A N2A 135.9(11)
O2A C2A W1 148.5(10)
N2A C2A W1 75.6(6)
C2A N2A C3A 125.7(10)
C2A N2A W1 64.3(5)
C3A N2A W1 168.1(7)
N2A C3A C5A 108.3(8)
N2A C3A C6A 110.8(10)
C5A C3A C6A 113.1(13)
N2A C3A C4A 109.1(9)
C5A C3A C4A 108.1(12)
C6A C3A C4A 107.3(11)
C3A C4A H4A1 109.5
C3A C4A H4A2 109.5
H4A1 C4A H4A2 109.5
C3A C4A H4A3 109.5
H4A1 C4A H4A3 109.5
H4A2 C4A H4A3 109.5
C3A C5A H5A1 109.5
C3A C5A H5A2 109.5
H5A1 C5A H5A2 109.5
C3A C5A H5A3 109.5
H5A1 C5A H5A3 109.5
H5A2 C5A H5A3 109.5
C3A C6A H6A1 109.5
C3A C6A H6A2 109.5
H6A1 C6A H6A2 109.5
C3A C6A H6A3 109.5
H6A1 C6A H6A3 109.5
H6A2 C6A H6A3 109.5
N12A C10A N11A 109.9(8)
N12A C10A C11A 125.3(8)
N11A C10A C11A 123.9(8)
C10A C11A H11A 109.5
C10A C11A H11B 109.5
H11A C11A H11B 109.5
C10A C11A H11C 109.5
H11A C11A H11C 109.5
H11B C11A H11C 109.5
C10A N11A C12A 120.1(8)
C10A N11A W1 93.9(6)
C12A N11A W1 142.4(8)
N11A C12A C13A 111.4(9)
N11A C12A C14A 111.9(9)
C13A C12A C14A 110.4(10)
N11A C12A H12A 107.6
C13A C12A H12A 107.6
C14A C12A H12A 107.6
C12A C13A H13A 109.5
C12A C13A H13B 109.5
H13A C13A H13B 109.5
C12A C13A H13C 109.5
H13A C13A H13C 109.5
H13B C13A H13C 109.5
C12A C14A H14A 109.5
C12A C14A H14B 109.5
H14A C14A H14B 109.5
C12A C14A H14C 109.5
H14A C14A H14C 109.5
H14B C14A H14C 109.5
C10A N12A C15A 119.2(8)
C10A N12A W1 95.1(7)
C15A N12A W1 140.7(9)
N12A C15A C16A 110.5(9)
N12A C15A C17A 110.2(9)
C16A C15A C17A 109.0(9)
N12A C15A H15A 109.1
C16A C15A H15A 109.1
C17A C15A H15A 109.1
C15A C16A H16A 109.5
C15A C16A H16B 109.5
H16A C16A H16B 109.5
C15A C16A H16C 109.5
H16A C16A H16C 109.5
H16B C16A H16C 109.5
C15A C17A H17A 109.5
C15A C17A H17B 109.5
H17A C17A H17B 109.5
C15A C17A H17C 109.5
H17A C17A H17C 109.5
H17B C17A H17C 109.5
C24A C20A C21A 107.1(8)
C24A C20A C25A 127.7(8)
C21A C20A C25A 125.1(7)
C24A C20A W1 72.6(8)
C21A C20A W1 68.3(9)
C25A C20A W1 123.2(12)
C22A C21A C20A 109.5(8)
C22A C21A C26A 125.3(7)
C20A C21A C26A 124.9(7)
C22A C21A W1 68.0(9)
C20A C21A W1 77.4(10)
C26A C21A W1 125.8(13)
C21A C22A C23A 106.8(8)
C21A C22A C27A 127.0(7)
C23A C22A C27A 125.3(7)
C21A C22A W1 76.0(10)
C23A C22A W1 74.9(7)
C27A C22A W1 123.6(9)
C24A C23A C22A 108.1(8)
C24A C23A C28A 126.7(7)
C22A C23A C28A 123.9(7)
C24A C23A W1 77.3(7)
C22A C23A W1 68.6(7)
C28A C23A W1 130.1(9)
C20A C24A C23A 108.5(8)
C20A C24A C29A 125.1(8)
C23A C24A C29A 125.0(7)
C20A C24A W1 73.9(9)
C23A C24A W1 67.9(7)
C29A C24A W1 134.7(10)
C20A C25A H25A 109.5
C20A C25A H25B 109.5
H25A C25A H25B 109.5
C20A C25A H25C 109.5
H25A C25A H25C 109.5
H25B C25A H25C 109.5
C21A C26A H26A 109.5
C21A C26A H26B 109.5
H26A C26A H26B 109.5
C21A C26A H26C 109.5
H26A C26A H26C 109.5
H26B C26A H26C 109.5
C22A C27A H27A 109.5
C22A C27A H27B 109.5
H27A C27A H27B 109.5
C22A C27A H27C 109.5
H27A C27A H27C 109.5
H27B C27A H27C 109.5
C23A C28A H28A 109.5
C23A C28A H28B 109.5
H28A C28A H28B 109.5
C23A C28A H28C 109.5
H28A C28A H28C 109.5
H28B C28A H28C 109.5
C24A C29A H29A 109.5
C24A C29A H29B 109.5
H29A C29A H29B 109.5
C24A C29A H29C 109.5
H29A C29A H29C 109.5
H29B C29A H29C 109.5
C2B W2 N2B 40.1(4)
C2B W2 N11B 126.1(5)
N2B W2 N11B 87.0(6)
C2B W2 C1B 79.6(5)
N2B W2 C1B 70.4(5)
N11B W2 C1B 92.8(4)
C2B W2 N12B 98.7(5)
N2B W2 N12B 86.6(6)
N11B W2 N12B 60.8(3)
C1B W2 N12B 146.4(4)
C2B W2 C24B 113.8(4)
N2B W2 C24B 133.8(4)
N11B W2 C24B 111.4(4)
C1B W2 C24B 66.8(4)
N12B W2 C24B 139.5(5)
C2B W2 C23B 87.9(4)
N2B W2 C23B 124.5(4)
N11B W2 C23B 145.1(5)
C1B W2 C23B 85.5(3)
N12B W2 C23B 128.2(4)
C24B W2 C23B 37.0(3)
C2B W2 C20B 146.9(4)
N2B W2 C20B 162.0(5)
N11B W2 C20B 86.2(6)
C1B W2 C20B 93.3(4)
N12B W2 C20B 104.4(5)
C24B W2 C20B 36.5(3)
C23B W2 C20B 59.2(5)
C2B W2 C21B 130.3(4)
N2B W2 C21B 163.4(5)
N11B W2 C21B 97.6(5)
C1B W2 C21B 125.0(4)
N12B W2 C21B 81.8(6)
C24B W2 C21B 59.1(5)
C23B W2 C21B 57.0(4)
C20B W2 C21B 34.5(3)
C2B W2 C22B 97.6(4)
N2B W2 C22B 136.8(5)
N11B W2 C22B 130.5(5)
C1B W2 C22B 119.4(4)
N12B W2 C22B 94.2(4)
C24B W2 C22B 59.5(4)
C23B W2 C22B 34.2(2)
C20B W2 C22B 57.7(4)
C21B W2 C22B 33.7(2)
O1B C1B W2 174.6(12)
O2B C2B N2B 138.1(10)
O2B C2B W2 149.6(8)
N2B C2B W2 72.3(6)
C2B N2B C3B 125.9(10)
C2B N2B W2 67.7(5)
C3B N2B W2 165.3(8)
N2B C3B C5B 108.9(9)
N2B C3B C6B 108.3(9)
C5B C3B C6B 113.9(13)
N2B C3B C4B 109.9(10)
C5B C3B C4B 109.9(13)
C6B C3B C4B 105.9(12)
C3B C4B H4B1 109.5
C3B C4B H4B2 109.5
H4B1 C4B H4B2 109.5
C3B C4B H4B3 109.5
H4B1 C4B H4B3 109.5
H4B2 C4B H4B3 109.5
C3B C5B H5B1 109.5
C3B C5B H5B2 109.5
H5B1 C5B H5B2 109.5
C3B C5B H5B3 109.5
H5B1 C5B H5B3 109.5
H5B2 C5B H5B3 109.5
C3B C6B H6B1 109.5
C3B C6B H6B2 109.5
H6B1 C6B H6B2 109.5
C3B C6B H6B3 109.5
H6B1 C6B H6B3 109.5
H6B2 C6B H6B3 109.5
N12B C10B N11B 110.4(7)
N12B C10B C11B 123.8(8)
N11B C10B C11B 125.7(8)
C10B C11B H11D 109.5
C10B C11B H11E 109.5
H11D C11B H11E 109.5
C10B C11B H11F 109.5
H11D C11B H11F 109.5
H11E C11B H11F 109.5
C10B N11B C12B 119.9(9)
C10B N11B W2 93.9(6)
C12B N11B W2 140.5(8)
N11B C12B C13B 110.7(9)
N11B C12B C14B 111.1(9)
C13B C12B C14B 110.4(9)
N11B C12B H12B 108.2
C13B C12B H12B 108.2
C14B C12B H12B 108.2
C12B C13B H13D 109.5
C12B C13B H13E 109.5
H13D C13B H13E 109.5
C12B C13B H13F 109.5
H13D C13B H13F 109.5
H13E C13B H13F 109.5
C12B C14B H14D 109.5
C12B C14B H14E 109.5
H14D C14B H14E 109.5
C12B C14B H14F 109.5
H14D C14B H14F 109.5
H14E C14B H14F 109.5
C10B N12B C15B 121.6(9)
C10B N12B W2 92.0(7)
C15B N12B W2 140.4(8)
N12B C15B C16B 112.6(9)
N12B C15B C17B 113.0(9)
C16B C15B C17B 109.5(9)
N12B C15B H15B 107.1
C16B C15B H15B 107.1
C17B C15B H15B 107.1
C15B C16B H16D 109.5
C15B C16B H16E 109.5
H16D C16B H16E 109.5
C15B C16B H16F 109.5
H16D C16B H16F 109.5
H16E C16B H16F 109.5
C15B C17B H17D 109.5
C15B C17B H17E 109.5
H17D C17B H17E 109.5
C15B C17B H17F 109.5
H17D C17B H17F 109.5
H17E C17B H17F 109.5
C21B C20B C24B 108.1(8)
C21B C20B C25B 125.4(8)
C24B C20B C25B 126.1(7)
C21B C20B W2 77.4(10)
C24B C20B W2 67.1(8)
C25B C20B W2 126.7(13)
C22B C21B C20B 108.8(8)
C22B C21B C26B 125.6(7)
C20B C21B C26B 125.5(7)
C22B C21B W2 73.5(9)
C20B C21B W2 68.0(9)
C26B C21B W2 127.4(13)
C23B C22B C21B 107.3(8)
C23B C22B C27B 127.8(7)
C21B C22B C27B 123.8(7)
C23B C22B W2 67.8(7)
C21B C22B W2 72.8(9)
C27B C22B W2 134.3(10)
C22B C23B C24B 109.0(8)
C22B C23B C28B 126.5(7)
C24B C23B C28B 123.7(7)
C22B C23B W2 78.0(8)
C24B C23B W2 66.9(7)
C28B C23B W2 128.8(9)
C20B C24B C23B 106.7(8)
C20B C24B C29B 127.0(8)
C23B C24B C29B 125.4(7)
C20B C24B W2 76.4(9)
C23B C24B W2 76.1(7)
C29B C24B W2 121.8(10)
C20B C25B H25D 109.5
C20B C25B H25E 109.5
H25D C25B H25E 109.5
C20B C25B H25F 109.5
H25D C25B H25F 109.5
H25E C25B H25F 109.5
C21B C26B H26D 109.5
C21B C26B H26E 109.5
H26D C26B H26E 109.5
C21B C26B H26F 109.5
H26D C26B H26F 109.5
H26E C26B H26F 109.5
C22B C27B H27D 109.5
C22B C27B H27E 109.5
H27D C27B H27E 109.5
C22B C27B H27F 109.5
H27D C27B H27F 109.5
H27E C27B H27F 109.5
C23B C28B H28D 109.5
C23B C28B H28E 109.5
H28D C28B H28E 109.5
C23B C28B H28F 109.5
H28D C28B H28F 109.5
H28E C28B H28F 109.5
C24B C29B H29D 109.5
C24B C29B H29E 109.5
H29D C29B H29E 109.5
C24B C29B H29F 109.5
H29D C29B H29F 109.5
H29E C29B H29F 109.5

loop_
_geom_bond_atom_site_label_1
_geom_bond_atom_site_label_2
_geom_bond_distance
W1 C2A 1.945(11)
W1 N2A 2.091(10)
W1 N12A 2.169(12)
W1 C1A 2.185(10)
W1 N11A 2.190(12)
W1 C22A 2.239(14)
W1 C23A 2.322(12)
W1 C21A 2.344(19)
W1 C24A 2.444(13)
W1 C20A 2.461(17)
C1A O1A 1.149(11)
O2A C2A 1.253(11)
C2A N2A 1.390(14)
N2A C3A 1.468(9)
C3A C5A 1.490(13)
C3A C6A 1.491(14)
C3A C4A 1.517(13)
C4A H4A1 0.9800
C4A H4A2 0.9800
C4A H4A3 0.9800
C5A H5A1 0.9800
C5A H5A2 0.9800
C5A H5A3 0.9800
C6A H6A1 0.9800
C6A H6A2 0.9800
C6A H6A3 0.9800
C10A N12A 1.329(7)
C10A N11A 1.338(7)
C10A C11A 1.508(9)
C11A H11A 0.9800
C11A H11B 0.9800
C11A H11C 0.9800
N11A C12A 1.484(8)
C12A C13A 1.511(9)
C12A C14A 1.519(9)
C12A H12A 1.0000
C13A H13A 0.9800
C13A H13B 0.9800
C13A H13C 0.9800
C14A H14A 0.9800
C14A H14B 0.9800
C14A H14C 0.9800
N12A C15A 1.487(8)
C15A C16A 1.510(10)
C15A C17A 1.524(9)
C15A H15A 1.0000
C16A H16A 0.9800
C16A H16B 0.9800
C16A H16C 0.9800
C17A H17A 0.9800
C17A H17B 0.9800
C17A H17C 0.9800
C20A C24A 1.417(8)
C20A C21A 1.423(8)
C20A C25A 1.497(9)
C21A C22A 1.421(8)
C21A C26A 1.507(9)
C22A C23A 1.431(8)
C22A C27A 1.497(9)
C23A C24A 1.429(8)
C23A C28A 1.503(9)
C24A C29A 1.507(9)
C25A H25A 0.9800
C25A H25B 0.9800
C25A H25C 0.9800
C26A H26A 0.9800
C26A H26B 0.9800
C26A H26C 0.9800
C27A H27A 0.9800
C27A H27B 0.9800
C27A H27C 0.9800
C28A H28A 0.9800
C28A H28B 0.9800
C28A H28C 0.9800
C29A H29A 0.9800
C29A H29B 0.9800
C29A H29C 0.9800
W2 C2B 1.987(10)
W2 N2B 2.046(11)
W2 N11B 2.138(12)
W2 C1B 2.176(10)
W2 N12B 2.186(12)
W2 C24B 2.198(14)
W2 C23B 2.319(12)
W2 C20B 2.320(18)
W2 C21B 2.442(18)
W2 C22B 2.450(13)
C1B O1B 1.145(11)
O2B C2B 1.250(11)
C2B N2B 1.383(14)
N2B C3B 1.469(9)
C3B C5B 1.485(13)
C3B C6B 1.496(14)
C3B C4B 1.515(14)
C4B H4B1 0.9800
C4B H4B2 0.9800
C4B H4B3 0.9800
C5B H5B1 0.9800
C5B H5B2 0.9800
C5B H5B3 0.9800
C6B H6B1 0.9800
C6B H6B2 0.9800
C6B H6B3 0.9800
C10B N12B 1.328(7)
C10B N11B 1.337(7)
C10B C11B 1.501(9)
C11B H11D 0.9800
C11B H11E 0.9800
C11B H11F 0.9800
N11B C12B 1.483(8)
C12B C13B 1.512(10)
C12B C14B 1.520(9)
C12B H12B 1.0000
C13B H13D 0.9800
C13B H13E 0.9800
C13B H13F 0.9800
C14B H14D 0.9800
C14B H14E 0.9800
C14B H14F 0.9800
N12B C15B 1.482(8)
C15B C16B 1.507(10)
C15B C17B 1.516(9)
C15B H15B 1.0000
C16B H16D 0.9800
C16B H16E 0.9800
C16B H16F 0.9800
C17B H17D 0.9800
C17B H17E 0.9800
C17B H17F 0.9800
C20B C21B 1.418(8)
C20B C24B 1.420(8)
C20B C25B 1.496(9)
C21B C22B 1.417(8)
C21B C26B 1.501(9)
C22B C23B 1.408(8)
C22B C27B 1.507(9)
C23B C24B 1.437(8)
C23B C28B 1.506(9)
C24B C29B 1.494(9)
C25B H25D 0.9800
C25B H25E 0.9800
C25B H25F 0.9800
C26B H26D 0.9800
C26B H26E 0.9800
C26B H26F 0.9800
C27B H27D 0.9800
C27B H27E 0.9800
C27B H27F 0.9800
C28B H28D 0.9800
C28B H28E 0.9800
C28B H28F 0.9800
C29B H29D 0.9800
C29B H29E 0.9800
C29B H29F 0.9800

loop_
_geom_torsion_atom_site_label_1
_geom_torsion_atom_site_label_2
_geom_torsion_atom_site_label_3
_geom_torsion_atom_site_label_4
_geom_torsion
N12A W1 C2A N2A -9.2(10)
C1A W1 C2A N2A 71.6(8)
N11A W1 C2A N2A -70.2(9)
C22A W1 C2A N2A 131.2(8)
C23A W1 C2A N2A 159.2(8)
C21A W1 C2A N2A 148.3(8)
C24A W1 C2A N2A -168.1(8)
C20A W1 C2A N2A -160.6(8)
O2A C2A N2A C3A -7(3)
W1 C2A N2A C3A 172.4(12)
O2A C2A N2A W1 -179(2)
N12A W1 N2A C2A 172.4(8)
C1A W1 N2A C2A -95.7(8)
N11A W1 N2A C2A 112.1(8)
C22A W1 N2A C2A -72.9(10)
C23A W1 N2A C2A -25.9(10)
C21A W1 N2A C2A -122.0(14)
C24A W1 N2A C2A 18.2(11)
C20A W1 N2A C2A 71.9(17)
C2A W1 N2A C3A -149(6)
N12A W1 N2A C3A 24(5)
C1A W1 N2A C3A 116(5)
N11A W1 N2A C3A -37(5)
C22A W1 N2A C3A 138(5)
C23A W1 N2A C3A -175(5)
C21A W1 N2A C3A 89(5)
C24A W1 N2A C3A -131(5)
C20A W1 N2A C3A -77(6)
C2A N2A C3A C5A 69.8(17)
W1 N2A C3A C5A -145(5)
C2A N2A C3A C6A -54.9(17)
W1 N2A C3A C6A 90(5)
C2A N2A C3A C4A -172.8(15)
W1 N2A C3A C4A -28(5)
N12A C10A N11A C12A 172.8(15)
C11A C10A N11A C12A 3(3)
N12A C10A N11A W1 9.6(18)
C11A C10A N11A W1 -160(2)
C2A W1 N11A C10A 117.7(12)
N2A W1 N11A C10A 80.3(12)
N12A W1 N11A C10A -6.4(12)
C1A W1 N11A C10A 34.7(16)
C22A W1 N11A C10A -94.0(12)
C23A W1 N11A C10A -144.9(11)
C21A W1 N11A C10A -83.1(12)
C24A W1 N11A C10A -140.3(12)
C20A W1 N11A C10A -109.2(12)
C2A W1 N11A C12A -38.1(18)
N2A W1 N11A C12A -75.5(18)
N12A W1 N11A C12A -162(2)
C1A W1 N11A C12A -121.1(16)
C22A W1 N11A C12A 110.2(18)
C23A W1 N11A C12A 59(2)
C21A W1 N11A C12A 121.1(17)
C24A W1 N11A C12A 63.9(18)
C20A W1 N11A C12A 95.0(17)
C10A N11A C12A C13A -155.1(19)
W1 N11A C12A C13A -3(2)
C10A N11A C12A C14A 81(2)
W1 N11A C12A C14A -127.5(19)
N11A C10A N12A C15A -169.6(14)
C11A C10A N12A C15A 0(3)
N11A C10A N12A W1 -9.7(18)
C11A C10A N12A W1 160(2)
C2A W1 N12A C10A -75.8(14)
N2A W1 N12A C10A -81.8(13)
C1A W1 N12A C10A -150.1(13)
N11A W1 N12A C10A 6.4(12)
C22A W1 N12A C10A 143.2(12)
C23A W1 N12A C10A 124.6(11)
C21A W1 N12A C10A 116.3(13)
C24A W1 N12A C10A 76.5(14)
C20A W1 N12A C10A 83.7(13)
C2A W1 N12A C15A 75.9(17)
N2A W1 N12A C15A 70.0(16)
C1A W1 N12A C15A 1.7(16)
N11A W1 N12A C15A 158.2(18)
C22A W1 N12A C15A -65.1(17)
C23A W1 N12A C15A -83.6(18)
C21A W1 N12A C15A -91.9(16)
C24A W1 N12A C15A -131.8(15)
C20A W1 N12A C15A -124.6(16)
C10A N12A C15A C16A 159.3(19)
W1 N12A C15A C16A 12(2)
C10A N12A C15A C17A -80(2)
W1 N12A C15A C17A 132.4(18)
C2A W1 C20A C24A -13.4(11)
N2A W1 C20A C24A -71.1(19)
N12A W1 C20A C24A -170.0(7)
C1A W1 C20A C24A 94.7(8)
N11A W1 C20A C24A -111.6(7)
C22A W1 C20A C24A 79.7(8)
C23A W1 C20A C24A 36.5(7)
C21A W1 C20A C24A 117.2(12)
C2A W1 C20A C21A -130.7(8)
N2A W1 C20A C21A 171.7(15)
N12A W1 C20A C21A 72.7(8)
C1A W1 C20A C21A -22.6(9)
N11A W1 C20A C21A 131.2(7)
C22A W1 C20A C21A -37.5(7)
C23A W1 C20A C21A -80.7(8)
C24A W1 C20A C21A -117.2(12)
C2A W1 C20A C25A 110.7(9)
N2A W1 C20A C25A 53.0(18)
N12A W1 C20A C25A -46.0(8)
C1A W1 C20A C25A -141.3(9)
N11A W1 C20A C25A 12.5(8)
C22A W1 C20A C25A -156.2(8)
C23A W1 C20A C25A 160.6(9)
C21A W1 C20A C25A -118.7(10)
C24A W1 C20A C25A 124.1(11)
C24A C20A C21A C22A -2(2)
C25A C20A C21A C22A 176.9(17)
W1 C20A C21A C22A 60.8(13)
C24A C20A C21A C26A 172.3(18)
C25A C20A C21A C26A -9(3)
W1 C20A C21A C26A -125(2)
C24A C20A C21A W1 -62.6(13)
C25A C20A C21A W1 116.1(18)
C2A W1 C21A C22A -27.4(11)
N2A W1 C21A C22A 68.8(16)
N12A W1 C21A C22A 134.2(7)
C1A W1 C21A C22A 44.5(7)
N11A W1 C21A C22A -168.1(6)
C23A W1 C21A C22A -40.2(6)
C24A W1 C21A C22A -81.5(7)
C20A W1 C21A C22A -117.4(11)
C2A W1 C21A C20A 89.9(10)
N2A W1 C21A C20A -173.8(11)
N12A W1 C21A C20A -108.4(7)
C1A W1 C21A C20A 161.8(7)
N11A W1 C21A C20A -50.7(8)
C22A W1 C21A C20A 117.4(11)
C23A W1 C21A C20A 77.2(8)
C24A W1 C21A C20A 35.9(6)
C2A W1 C21A C26A -145.9(11)
N2A W1 C21A C26A -49.6(16)
N12A W1 C21A C26A 15.8(8)
C1A W1 C21A C26A -74.0(8)
N11A W1 C21A C26A 73.5(8)
C22A W1 C21A C26A -118.5(9)
C23A W1 C21A C26A -158.6(8)
C24A W1 C21A C26A 160.1(9)
C20A W1 C21A C26A 124.2(11)
C20A C21A C22A C23A 2(2)
C26A C21A C22A C23A -171.7(17)
W1 C21A C22A C23A 69.2(10)
C20A C21A C22A C27A 171.4(14)
C26A C21A C22A C27A -3(3)
W1 C21A C22A C27A -121.7(16)
C20A C21A C22A W1 -66.8(14)
C26A C21A C22A W1 119.1(19)
C2A W1 C22A C21A 164.1(7)
N2A W1 C22A C21A -154.1(8)
N12A W1 C22A C21A -50.0(8)
C1A W1 C22A C21A -131.2(8)
N11A W1 C22A C21A 18.2(9)
C23A W1 C22A C21A 112.0(10)
C24A W1 C22A C21A 75.1(7)
C20A W1 C22A C21A 35.8(6)
C2A W1 C22A C23A 52.0(8)
N2A W1 C22A C23A 93.9(9)
N12A W1 C22A C23A -162.1(6)
C1A W1 C22A C23A 116.8(7)
N11A W1 C22A C23A -93.8(7)
C21A W1 C22A C23A -112.0(10)
C24A W1 C22A C23A -36.9(5)
C20A W1 C22A C23A -76.3(6)
C2A W1 C22A C27A -70.6(9)
N2A W1 C22A C27A -28.7(10)
N12A W1 C22A C27A 75.3(8)
C1A W1 C22A C27A -5.8(8)
N11A W1 C22A C27A 143.6(8)
C23A W1 C22A C27A -122.6(9)
C21A W1 C22A C27A 125.4(10)
C24A W1 C22A C27A -159.5(8)
C20A W1 C22A C27A 161.2(8)
C21A C22A C23A C24A -2.1(18)
C27A C22A C23A C24A -171.4(13)
W1 C22A C23A C24A 67.9(11)
C21A C22A C23A C28A 165.2(15)
C27A C22A C23A C28A -4(2)
W1 C22A C23A C28A -124.8(13)
C21A C22A C23A W1 -70.0(12)
C27A C22A C23A W1 120.7(14)
C2A W1 C23A C24A 111.1(8)
N2A W1 C23A C24A 127.5(8)
N12A W1 C23A C24A -85.5(9)
C1A W1 C23A C24A -171.7(8)
N11A W1 C23A C24A 8.1(10)
C22A W1 C23A C24A -115.5(10)
C21A W1 C23A C24A -75.8(7)
C20A W1 C23A C24A -35.2(6)
C2A W1 C23A C22A -133.4(7)
N2A W1 C23A C22A -117.1(8)
N12A W1 C23A C22A 29.9(9)
C1A W1 C23A C22A -56.2(7)
N11A W1 C23A C22A 123.5(7)
C21A W1 C23A C22A 39.6(5)
C24A W1 C23A C22A 115.5(10)
C20A W1 C23A C22A 80.2(7)
C2A W1 C23A C28A -16.5(9)
N2A W1 C23A C28A -0.1(10)
N12A W1 C23A C28A 146.8(9)
C1A W1 C23A C28A 60.7(9)
N11A W1 C23A C28A -119.5(9)
C22A W1 C23A C28A 116.9(10)
C21A W1 C23A C28A 156.5(9)
C24A W1 C23A C28A -127.6(11)
C20A W1 C23A C28A -162.8(9)
C21A C20A C24A C23A 0(2)
C25A C20A C24A C23A -178.2(17)
W1 C20A C24A C23A -59.4(11)
C21A C20A C24A C29A -166.4(15)
C25A C20A C24A C29A 15(3)
W1 C20A C24A C29A 133.7(16)
C21A C20A C24A W1 59.8(13)
C25A C20A C24A W1 -118.8(19)
C22A C23A C24A C20A 1.0(19)
C28A C23A C24A C20A -165.8(14)
W1 C23A C24A C20A 63.2(13)
C22A C23A C24A C29A 167.9(14)
C28A C23A C24A C29A 1(3)
W1 C23A C24A C29A -130.0(15)
C22A C23A C24A W1 -62.1(10)
C28A C23A C24A W1 131.0(15)
C2A W1 C24A C20A 170.1(8)
N2A W1 C24A C20A 158.3(8)
N12A W1 C24A C20A 13.0(9)
C1A W1 C24A C20A -108.4(8)
N11A W1 C24A C20A 68.0(8)
C22A W1 C24A C20A -79.4(8)
C23A W1 C24A C20A -118.2(11)
C21A W1 C24A C20A -36.8(7)
C2A W1 C24A C23A -71.6(8)
N2A W1 C24A C23A -83.4(9)
N12A W1 C24A C23A 131.2(6)
C1A W1 C24A C23A 9.8(9)
N11A W1 C24A C23A -173.8(7)
C22A W1 C24A C23A 38.8(6)
C21A W1 C24A C23A 81.5(7)
C20A W1 C24A C23A 118.2(11)
C2A W1 C24A C29A 46.4(10)
N2A W1 C24A C29A 34.6(11)
N12A W1 C24A C29A -110.7(9)
C1A W1 C24A C29A 127.8(10)
N11A W1 C24A C29A -55.8(10)
C22A W1 C24A C29A 156.8(9)
C23A W1 C24A C29A 118.0(11)
C21A W1 C24A C29A -160.5(10)
C20A W1 C24A C29A -123.7(12)
N11B W2 C2B N2B -14.0(10)
C1B W2 C2B N2B 71.9(8)
N12B W2 C2B N2B -74.0(8)
C24B W2 C2B N2B 130.6(8)
C23B W2 C2B N2B 157.7(8)
C20B W2 C2B N2B 151.9(7)
C21B W2 C2B N2B -160.6(8)
C22B W2 C2B N2B -169.5(8)
O2B C2B N2B C3B -7(3)
W2 C2B N2B C3B 173.6(13)
O2B C2B N2B W2 179.4(18)
N11B W2 N2B C2B 168.7(8)
C1B W2 N2B C2B -97.2(8)
N12B W2 N2B C2B 107.8(8)
C24B W2 N2B C2B -74.3(10)
C23B W2 N2B C2B -27.4(10)
C20B W2 N2B C2B -123.5(15)
C21B W2 N2B C2B 62.2(17)
C22B W2 N2B C2B 15.3(11)
C2B W2 N2B C3B -159(5)
N11B W2 N2B C3B 9(4)
C1B W2 N2B C3B 104(4)
N12B W2 N2B C3B -51(4)
C24B W2 N2B C3B 126(4)
C23B W2 N2B C3B 173(4)
C20B W2 N2B C3B 77(4)
C21B W2 N2B C3B -97(4)
C22B W2 N2B C3B -144(4)
C2B N2B C3B C5B 50.6(19)
W2 N2B C3B C5B -153(4)
C2B N2B C3B C6B 174.9(15)
W2 N2B C3B C6B -29(4)
C2B N2B C3B C4B -69.8(17)
W2 N2B C3B C4B 86(4)
N12B C10B N11B C12B -174.8(16)
C11B C10B N11B C12B 10(3)
N12B C10B N11B W2 -16.3(18)
C11B C10B N11B W2 168(2)
C2B W2 N11B C10B -68.3(13)
N2B W2 N11B C10B -77.3(12)
C1B W2 N11B C10B -147.5(12)
N12B W2 N11B C10B 10.6(12)
C24B W2 N11B C10B 146.4(11)
C23B W2 N11B C10B 126.3(11)
C20B W2 N11B C10B 119.4(12)
C21B W2 N11B C10B 86.7(12)
C22B W2 N11B C10B 78.9(13)
C2B W2 N11B C12B 81.8(17)
N2B W2 N11B C12B 72.8(17)
C1B W2 N11B C12B 2.6(17)
N12B W2 N11B C12B 160.6(19)
C24B W2 N11B C12B -63.6(18)
C23B W2 N11B C12B -83.6(19)
C20B W2 N11B C12B -90.6(17)
C21B W2 N11B C12B -123.3(17)
C22B W2 N11B C12B -131.1(16)
C10B N11B C12B C13B 158.2(19)
W2 N11B C12B C13B 13(2)
C10B N11B C12B C14B -79(2)
W2 N11B C12B C14B 136.3(18)
N11B C10B N12B C15B 174.0(14)
C11B C10B N12B C15B -11(3)
N11B C10B N12B W2 15.9(18)
C11B C10B N12B W2 -169(2)
C2B W2 N12B C10B 116.1(12)
N2B W2 N12B C10B 77.8(13)
N11B W2 N12B C10B -10.6(12)
C1B W2 N12B C10B 31.7(18)
C24B W2 N12B C10B -99.9(13)
C23B W2 N12B C10B -149.8(11)
C20B W2 N12B C10B -87.8(13)
C21B W2 N12B C10B -114.2(12)
C22B W2 N12B C10B -145.5(12)
C2B W2 N12B C15B -33.9(16)
N2B W2 N12B C15B -72.2(16)
N11B W2 N12B C15B -160.6(18)
C1B W2 N12B C15B -118.3(14)
C24B W2 N12B C15B 110.1(16)
C23B W2 N12B C15B 60.2(18)
C20B W2 N12B C15B 122.1(16)
C21B W2 N12B C15B 95.8(16)
C22B W2 N12B C15B 64.4(16)
C10B N12B C15B C16B -157(2)
W2 N12B C15B C16B -13(2)
C10B N12B C15B C17B 79(2)
W2 N12B C15B C17B -137.4(18)
C2B W2 C20B C21B 82.1(9)
N2B W2 C20B C21B -177.1(12)
N11B W2 C20B C21B -109.2(7)
C1B W2 C20B C21B 158.2(7)
N12B W2 C20B C21B -50.7(8)
C24B W2 C20B C21B 116.1(11)
C23B W2 C20B C21B 75.4(8)
C22B W2 C20B C21B 35.1(7)
C2B W2 C20B C24B -34.0(10)
N2B W2 C20B C24B 66.7(17)
N11B W2 C20B C24B 134.7(7)
C1B W2 C20B C24B 42.0(7)
N12B W2 C20B C24B -166.8(6)
C23B W2 C20B C24B -40.7(6)
C21B W2 C20B C24B -116.1(11)
C22B W2 C20B C24B -81.0(7)
C2B W2 C20B C25B -152.9(10)
N2B W2 C20B C25B -52.1(18)
N11B W2 C20B C25B 15.8(8)
C1B W2 C20B C25B -76.8(9)
N12B W2 C20B C25B 74.3(8)
C24B W2 C20B C25B -118.9(9)
C23B W2 C20B C25B -159.6(9)
C21B W2 C20B C25B 125.0(11)
C22B W2 C20B C25B 160.1(9)
C24B C20B C21B C22B -2(2)
C25B C20B C21B C22B 171.0(18)
W2 C20B C21B C22B -62.6(14)
C24B C20B C21B C26B -178.5(18)
C25B C20B C21B C26B -5(3)
W2 C20B C21B C26B 121.1(19)
C24B C20B C21B W2 60.5(12)
C25B C20B C21B W2 -126.4(19)
C2B W2 C21B C22B -16.0(10)
N2B W2 C21B C22B -64.3(19)
N11B W2 C21B C22B -169.3(7)
C1B W2 C21B C22B 91.8(8)
N12B W2 C21B C22B -110.5(8)
C24B W2 C21B C22B 80.3(8)
C23B W2 C21B C22B 36.5(7)
C20B W2 C21B C22B 118.8(12)
C2B W2 C21B C20B -134.7(7)
N2B W2 C21B C20B 176.9(14)
N11B W2 C21B C20B 71.9(8)
C1B W2 C21B C20B -27.0(9)
N12B W2 C21B C20B 130.8(8)
C24B W2 C21B C20B -38.5(7)
C23B W2 C21B C20B -82.3(8)
C22B W2 C21B C20B -118.8(12)
C2B W2 C21B C26B 106.6(9)
N2B W2 C21B C26B 58.2(17)
N11B W2 C21B C26B -46.8(8)
C1B W2 C21B C26B -145.6(8)
N12B W2 C21B C26B 12.1(8)
C24B W2 C21B C26B -157.2(8)
C23B W2 C21B C26B 159.0(9)
C20B W2 C21B C26B -118.7(10)
C22B W2 C21B C26B 122.6(11)
C20B C21B C22B C23B 0(2)
C26B C21B C22B C23B 176.2(17)
W2 C21B C22B C23B -59.3(11)
C20B C21B C22B C27B -168.6(14)
C26B C21B C22B C27B 8(3)
W2 C21B C22B C27B 132.3(14)
C20B C21B C22B W2 59.2(14)
C26B C21B C22B W2 -125(2)
C2B W2 C22B C23B -74.7(8)
N2B W2 C22B C23B -84.6(10)
N11B W2 C22B C23B 131.5(7)
C1B W2 C22B C23B 7.6(9)
N12B W2 C22B C23B -174.1(7)
C24B W2 C22B C23B 38.5(6)
C20B W2 C22B C23B 81.5(8)
C21B W2 C22B C23B 117.5(12)
C2B W2 C22B C21B 167.8(8)
N2B W2 C22B C21B 157.9(8)
N11B W2 C22B C21B 14.0(10)
C1B W2 C22B C21B -109.9(8)
N12B W2 C22B C21B 68.4(8)
C24B W2 C22B C21B -79.0(8)
C23B W2 C22B C21B -117.5(12)
C20B W2 C22B C21B -36.0(7)
C2B W2 C22B C27B 47.0(9)
N2B W2 C22B C27B 37.1(10)
N11B W2 C22B C27B -106.7(9)
C1B W2 C22B C27B 129.4(9)
N12B W2 C22B C27B -52.4(9)
C24B W2 C22B C27B 160.3(9)
C23B W2 C22B C27B 121.8(10)
C20B W2 C22B C27B -156.7(9)
C21B W2 C22B C27B -120.7(11)
C21B C22B C23B C24B 2.3(19)
C27B C22B C23B C24B 170.1(13)
W2 C22B C23B C24B -60.2(10)
C21B C22B C23B C28B -167.7(15)
C27B C22B C23B C28B 0(3)
W2 C22B C23B C28B 129.7(15)
C21B C22B C23B W2 62.5(13)
C27B C22B C23B W2 -129.6(15)
C2B W2 C23B C22B 106.9(7)
N2B W2 C23B C22B 124.2(8)
N11B W2 C23B C22B -84.9(9)
C1B W2 C23B C22B -173.3(7)
N12B W2 C23B C22B 7.5(9)
C24B W2 C23B C22B -116.9(10)
C20B W2 C23B C22B -76.7(7)
C21B W2 C23B C22B -35.9(6)
C2B W2 C23B C24B -136.2(7)
N2B W2 C23B C24B -118.9(8)
N11B W2 C23B C24B 32.0(9)
C1B W2 C23B C24B -56.4(6)
N12B W2 C23B C24B 124.4(7)
C20B W2 C23B C24B 40.2(5)
C21B W2 C23B C24B 81.0(7)
C22B W2 C23B C24B 116.9(10)
C2B W2 C23B C28B -20.7(8)
N2B W2 C23B C28B -3.4(10)
N11B W2 C23B C28B 147.6(9)
C1B W2 C23B C28B 59.1(8)
N12B W2 C23B C28B -120.1(9)
C24B W2 C23B C28B 115.5(9)
C20B W2 C23B C28B 155.7(9)
C21B W2 C23B C28B -163.5(9)
C22B W2 C23B C28B -127.6(11)
C21B C20B C24B C23B 3(2)
C25B C20B C24B C23B -169.6(17)
W2 C20B C24B C23B 70.7(10)
C21B C20B C24B C29B 173.0(15)
C25B C20B C24B C29B 0(3)
W2 C20B C24B C29B -119.8(16)
C21B C20B C24B W2 -67.2(14)
C25B C20B C24B W2 119.7(19)
C22B C23B C24B C20B -3.6(19)
C28B C23B C24B C20B 166.8(14)
W2 C23B C24B C20B -70.9(12)
C22B C23B C24B C29B -173.3(14)
C28B C23B C24B C29B -3(2)
W2 C23B C24B C29B 119.3(15)
C22B C23B C24B W2 67.3(11)
C28B C23B C24B W2 -122.3(13)
C2B W2 C24B C20B 160.5(7)
N2B W2 C24B C20B -156.9(8)
N11B W2 C24B C20B -49.6(8)
C1B W2 C24B C20B -133.3(7)
N12B W2 C24B C20B 19.9(9)
C23B W2 C24B C20B 111.4(10)
C21B W2 C24B C20B 36.4(6)
C22B W2 C24B C20B 75.8(7)
C2B W2 C24B C23B 49.1(7)
N2B W2 C24B C23B 91.8(9)
N11B W2 C24B C23B -161.0(6)
C1B W2 C24B C23B 115.3(7)
N12B W2 C24B C23B -91.5(7)
C20B W2 C24B C23B -111.4(10)
C21B W2 C24B C23B -75.0(6)
C22B W2 C24B C23B -35.6(5)
C2B W2 C24B C29B -74.1(8)
N2B W2 C24B C29B -31.5(10)
N11B W2 C24B C29B 75.8(9)
C1B W2 C24B C29B -7.9(8)
N12B W2 C24B C29B 145.3(8)
C23B W2 C24B C29B -123.2(9)
C20B W2 C24B C29B 125.4(10)
C21B W2 C24B C29B 161.8(8)
C22B W2 C24B C29B -158.8(8)
